data_7208125
loop_
_publ_author_name
'Mart\'inez-Calvo, Miguel'
'Pedrido, Rosa'
'Gonz\'alez-Noya, Ana M.'
'Cwiklinska, Magdalena'
'Zaragoza, Guillermo'
'Bermejo, Manuel R.'

_publ_section_title
;
 Chains or grids of cadmium(ii) helicates?
;
_journal_issue 13
_journal_name_full CrystEngComm
_journal_page_first 4270
_journal_paper_doi 10.1039/c2ce25551k
_journal_volume 14
_journal_year 2012
_chemical_compound_source 'synthesis as described'
_chemical_formula_moiety 'C28 H36 Cd2 N12 S4, 2(C2 H6 O S)'
_chemical_formula_sum 'C32 H48 Cd2 N12 O2 S6'
_chemical_formula_weight 1050.06
_chemical_name_systematic
;
?
;
_space_group_IT_number 15
_symmetry_cell_setting monoclinic
_symmetry_Int_Tables_number 15
_symmetry_space_group_name_Hall '-I 2ya'
_symmetry_space_group_name_H-M 'I 1 2/a 1'
_atom_sites_solution_hydrogens geom
_atom_sites_solution_primary direct
_atom_sites_solution_secondary difmap
_audit_conform_dict_location ftp://ftp.iucr.org/pub/cif_core.dic
_audit_conform_dict_name cif_core.dic
_audit_conform_dict_version 2.4
_audit_creation_date 2012-02-27T13:04:17-00:00
_audit_creation_method 'WinGX routine CIF_UPDATE'
_cell_angle_alpha 90
_cell_angle_beta 106.4330(10)
_cell_angle_gamma 90
_cell_formula_units_Z 4
_cell_length_a 15.0427(10)
_cell_length_b 19.2867(8)
_cell_length_c 15.3115(7)
_cell_measurement_reflns_used 1996
_cell_measurement_temperature 100(2)
_cell_measurement_theta_max 26.28
_cell_measurement_theta_min 2.7
_cell_measurement_wavelength 0.71073
_cell_volume 4260.8(4)
_computing_cell_refinement 'APPEX2 (BRUKER AXS, 2005)'
_computing_data_collection 'APPEX2 (BRUKER AXS, 2005)'
_computing_data_reduction 'APPEX2 (BRUKER AXS, 2005)'
_computing_molecular_graphics 'Ortep-3 for Windows (Farrugia, 1997)'
_computing_publication_material 'WinGX publication routines (Farrugia, 1999)'
_computing_structure_refinement 'SHELXL-97 (Sheldrick, 2008)'
_computing_structure_solution 'SIR97 (Giacovazzo et al, 1997)'
_diffrn_ambient_temperature 100(2)
_diffrn_measured_fraction_theta_full 0.999
_diffrn_measured_fraction_theta_max 0.999
_diffrn_measurement_device 'four-circle diffractometer'
_diffrn_measurement_device_type 'BRUKER APPEX-II CCD'
_diffrn_measurement_method 'omega and phi scans'
_diffrn_radiation_monochromator graphite
_diffrn_radiation_probe x-ray
_diffrn_radiation_source 'fine-focus sealed tube'
_diffrn_radiation_type MoK\a
_diffrn_radiation_wavelength 0.7107
_diffrn_reflns_av_R_equivalents 0.0266
_diffrn_reflns_av_unetI/netI 0.0473
_diffrn_reflns_limit_h_max 19
_diffrn_reflns_limit_h_min -14
_diffrn_reflns_limit_k_max 24
_diffrn_reflns_limit_k_min -25
_diffrn_reflns_limit_l_max 20
_diffrn_reflns_limit_l_min -20
_diffrn_reflns_number 23652
_diffrn_reflns_theta_full 27.88
_diffrn_reflns_theta_max 27.88
_diffrn_reflns_theta_min 1.74
_exptl_absorpt_coefficient_mu 1.338
_exptl_absorpt_correction_T_max 0.866
_exptl_absorpt_correction_T_min 0.795
_exptl_absorpt_correction_type multi-scan
_exptl_absorpt_process_details 'BRUKER SADABS'
_exptl_crystal_colour colourless
_exptl_crystal_density_diffrn 1.637
_exptl_crystal_density_method 'not measured'
_exptl_crystal_description prism
_exptl_crystal_F_000 2128
_exptl_crystal_size_max 0.16
_exptl_crystal_size_mid 0.12
_exptl_crystal_size_min 0.11
_refine_diff_density_max 0.606
_refine_diff_density_min -0.419
_refine_diff_density_rms 0.099
_refine_ls_extinction_method none
_refine_ls_goodness_of_fit_ref 1.02
_refine_ls_hydrogen_treatment mixed
_refine_ls_matrix_type full
_refine_ls_number_parameters 256
_refine_ls_number_reflns 5087
_refine_ls_number_restraints 0
_refine_ls_restrained_S_all 1.02
_refine_ls_R_factor_all 0.0487
_refine_ls_R_factor_gt 0.0296
_refine_ls_shift/su_max 0.002
_refine_ls_shift/su_mean 0
_refine_ls_structure_factor_coef Fsqd
_refine_ls_weighting_details 'calc w=1/[\s^2^(Fo^2^)+(0.0204P)^2^+3.9812P] where P=(Fo^2^+2Fc^2^)/3'
_refine_ls_weighting_scheme calc
_refine_ls_wR_factor_gt 0.056
_refine_ls_wR_factor_ref 0.0619
_reflns_number_gt 3919
_reflns_number_total 5087
_reflns_threshold_expression >2\s(I)
_cod_data_source_file c2ce25551k.txt
_cod_data_source_block CdR8
_cod_depositor_comments
;
The following automatic conversions were performed:
'_diffrn_radiation_monochromador' tag replaced with
'_diffrn_radiation_monochromator'.

Automatic conversion script
Id: cif_correct_tags 1440 2010-10-19 06:21:57Z saulius 
;
_cod_original_sg_symbol_H-M 'I 2/a'
_cod_database_code 7208125

loop_
_symmetry_equiv_pos_as_xyz
'x, y, z'
'-x+1/2, y, -z'
'x+1/2, y+1/2, z+1/2'
'-x+1, y+1/2, -z+1/2'
'-x, -y, -z'
'x-1/2, -y, z'
'-x+1/2, -y+1/2, -z+1/2'
'x, -y+1/2, z+1/2'

loop_
_atom_site_label
_atom_site_type_symbol
_atom_site_fract_x
_atom_site_fract_y
_atom_site_fract_z
_atom_site_U_iso_or_equiv
_atom_site_adp_type
_atom_site_occupancy
_atom_site_symmetry_multiplicity
_atom_site_calc_flag
_atom_site_refinement_flags
C1 C 0.8113(2) 0.65753(14) 0.7506(2) 0.0295(7) Uani 1 1 d .
H1A H 0.7527 0.6586 0.7021 0.044 Uiso 1 1 calc R
H1B H 0.8615 0.674 0.7267 0.044 Uiso 1 1 calc R
H1C H 0.8067 0.6876 0.8007 0.044 Uiso 1 1 calc R
C2 C 0.85020(18) 0.53552(13) 0.73238(18) 0.0155(5) Uani 1 1 d .
C3 C 0.87101(19) 0.59875(12) 0.49475(18) 0.0191(6) Uani 1 1 d .
H3A H 0.9356 0.6144 0.5151 0.029 Uiso 1 1 calc R
H3B H 0.8343 0.6245 0.5275 0.029 Uiso 1 1 calc R
H3C H 0.846 0.607 0.4292 0.029 Uiso 1 1 calc R
C4 C 0.86668(17) 0.52275(13) 0.51381(17) 0.0141(5) Uani 1 1 d .
C5 C 0.87483(17) 0.47311(13) 0.44282(17) 0.0147(5) Uani 1 1 d .
C6 C 0.91692(18) 0.49215(13) 0.37574(17) 0.0167(6) Uani 1 1 d .
H6 H 0.9406 0.5378 0.3754 0.02 Uiso 1 1 calc R
C7 C 0.92433(18) 0.44495(14) 0.30963(18) 0.0185(6) Uani 1 1 d .
H7 H 0.9549 0.4583 0.2658 0.022 Uiso 1 1 calc R
C8 C 0.88785(18) 0.37885(13) 0.30663(18) 0.0178(6) Uani 1 1 d .
H8 H 0.8943 0.3467 0.2618 0.021 Uiso 1 1 calc R
C9 C 0.84149(17) 0.35970(13) 0.37006(17) 0.0133(5) Uani 1 1 d .
C10 C 0.83776(17) 0.40681(12) 0.43760(17) 0.0141(5) Uani 1 1 d .
H10 H 0.8085 0.393 0.4823 0.017 Uiso 1 1 calc R
C11 C 0.84520(19) 0.22691(13) 0.36002(18) 0.0186(6) Uani 1 1 d .
H11A H 0.8008 0.189 0.3397 0.028 Uiso 1 1 calc R
H11B H 0.8881 0.2152 0.4194 0.028 Uiso 1 1 calc R
H11C H 0.8802 0.2339 0.3156 0.028 Uiso 1 1 calc R
C12 C 0.79406(18) 0.29199(12) 0.36831(16) 0.0143(5) Uani 1 1 d .
C13 C 0.58473(19) 0.23328(13) 0.38861(17) 0.0168(6) Uani 1 1 d .
C14 C 0.6031(2) 0.11057(14) 0.4343(2) 0.0287(7) Uani 1 1 d .
H14A H 0.6503 0.1201 0.4919 0.043 Uiso 1 1 calc R
H14B H 0.6334 0.097 0.3881 0.043 Uiso 1 1 calc R
H14C H 0.5629 0.0729 0.4432 0.043 Uiso 1 1 calc R
C15 C 0.3866(3) 0.22104(17) 0.6033(2) 0.0537(11) Uani 1 1 d .
H15A H 0.4098 0.2592 0.5736 0.081 Uiso 1 1 calc R
H15B H 0.4114 0.2255 0.6695 0.081 Uiso 1 1 calc R
H15C H 0.3187 0.2227 0.5864 0.081 Uiso 1 1 calc R
C16 C 0.3565(2) 0.08605(18) 0.6187(2) 0.0399(9) Uani 1 1 d .
H16A H 0.2907 0.0983 0.596 0.06 Uiso 1 1 calc R
H16B H 0.3771 0.0917 0.685 0.06 Uiso 1 1 calc R
H16C H 0.3651 0.0377 0.6031 0.06 Uiso 1 1 calc R
N1 N 0.83075(18) 0.58688(12) 0.78373(16) 0.0209(5) Uani 1 1 d .
H1N H 0.844(2) 0.5808(15) 0.836(2) 0.025 Uiso 1 1 d .
N2 N 0.84149(15) 0.55169(10) 0.64727(14) 0.0165(5) Uani 1 1 d .
N3 N 0.85677(14) 0.49962(10) 0.59032(14) 0.0134(4) Uani 1 1 d .
N4 N 0.71172(15) 0.29455(10) 0.37856(14) 0.0145(5) Uani 1 1 d .
N5 N 0.67213(15) 0.23125(10) 0.38883(15) 0.0169(5) Uani 1 1 d .
N6 N 0.54775(17) 0.17264(12) 0.40442(17) 0.0214(5) Uani 1 1 d .
H6N H 0.495(2) 0.1714(15) 0.407(2) 0.026 Uiso 1 1 d .
S1 S 0.88556(5) 0.45801(3) 0.79216(5) 0.02222(16) Uani 1 1 d .
S2 S 0.50661(5) 0.30358(3) 0.36843(5) 0.02112(15) Uani 1 1 d .
S3 S 0.42244(5) 0.14129(4) 0.56801(5) 0.02161(16) Uani 1 1 d .
Cd1 Cd 0.882366(14) 0.390436(9) 0.656352(13) 0.01595(6) Uani 1 1 d .
O1 O 0.37808(14) 0.13755(10) 0.46719(13) 0.0288(5) Uani 1 1 d .

loop_
_atom_site_aniso_label
_atom_site_aniso_U_11
_atom_site_aniso_U_22
_atom_site_aniso_U_33
_atom_site_aniso_U_23
_atom_site_aniso_U_13
_atom_site_aniso_U_12
C1 0.052(2) 0.0162(14) 0.0206(15) -0.0015(12) 0.0115(15) 0.0053(14)
C2 0.0141(13) 0.0133(12) 0.0212(14) -0.0023(11) 0.0083(12) -0.0036(10)
C3 0.0221(15) 0.0159(14) 0.0188(14) -0.0003(11) 0.0051(12) -0.0021(11)
C4 0.0117(13) 0.0141(12) 0.0163(13) -0.0008(10) 0.0036(11) -0.0009(10)
C5 0.0118(13) 0.0178(13) 0.0136(13) 0.0017(10) 0.0022(11) 0.0003(10)
C6 0.0154(14) 0.0172(13) 0.0166(13) 0.0036(11) 0.0028(11) -0.0007(11)
C7 0.0156(14) 0.0252(14) 0.0164(13) 0.0015(11) 0.0074(12) -0.0036(11)
C8 0.0179(14) 0.0216(14) 0.0156(13) -0.0014(11) 0.0073(11) 0.0005(11)
C9 0.0129(13) 0.0132(12) 0.0124(12) 0.0009(10) 0.0012(11) 0.0009(10)
C10 0.0137(13) 0.0157(13) 0.0143(13) 0.0009(10) 0.0062(11) -0.0004(10)
C11 0.0222(15) 0.0171(13) 0.0170(14) -0.0020(11) 0.0062(12) 0.0034(11)
C12 0.0195(14) 0.0150(12) 0.0083(12) -0.0012(10) 0.0037(11) 0.0010(11)
C13 0.0270(15) 0.0128(12) 0.0112(13) -0.0019(10) 0.0065(12) -0.0020(11)
C14 0.047(2) 0.0141(13) 0.0298(16) 0.0018(13) 0.0182(15) -0.0007(14)
C15 0.095(3) 0.0272(18) 0.0308(19) -0.0103(15) 0.004(2) 0.021(2)
C16 0.0319(19) 0.050(2) 0.040(2) 0.0187(17) 0.0144(16) -0.0006(16)
N1 0.0324(15) 0.0179(11) 0.0140(11) -0.0030(10) 0.0092(11) 0.0001(10)
N2 0.0206(12) 0.0130(11) 0.0170(12) -0.0016(9) 0.0072(10) -0.0006(9)
N3 0.0134(11) 0.0124(10) 0.0145(11) -0.0015(8) 0.0040(9) -0.0013(9)
N4 0.0190(12) 0.0127(10) 0.0128(11) -0.0013(9) 0.0058(9) -0.0018(9)
N5 0.0220(13) 0.0110(10) 0.0192(12) -0.0015(9) 0.0085(10) -0.0034(9)
N6 0.0254(14) 0.0169(11) 0.0247(13) -0.0018(10) 0.0117(12) -0.0070(11)
S1 0.0349(4) 0.0161(3) 0.0165(3) 0.0013(3) 0.0085(3) 0.0021(3)
S2 0.0197(4) 0.0165(3) 0.0292(4) -0.0019(3) 0.0102(3) -0.0019(3)
S3 0.0258(4) 0.0182(3) 0.0214(4) 0.0002(3) 0.0077(3) -0.0002(3)
Cd1 0.01918(11) 0.01131(9) 0.01810(10) 0.00030(8) 0.00647(8) -0.00055(8)
O1 0.0359(13) 0.0344(11) 0.0180(10) -0.0067(9) 0.0105(10) -0.0085(10)

loop_
_atom_type_symbol
_atom_type_description
_atom_type_scat_dispersion_real
_atom_type_scat_dispersion_imag
_atom_type_scat_source
C C 0.0033 0.0016 'International Tables Vol C Tables 4.2.6.8 and 6.1.1.4'
H H 0 0 'International Tables Vol C Tables 4.2.6.8 and 6.1.1.4'
N N 0.0061 0.0033 'International Tables Vol C Tables 4.2.6.8 and 6.1.1.4'
S S 0.1246 0.1234 'International Tables Vol C Tables 4.2.6.8 and 6.1.1.4'
Cd Cd -0.8075 1.2024 'International Tables Vol C Tables 4.2.6.8 and 6.1.1.4'
O O 0.0106 0.006 'International Tables Vol C Tables 4.2.6.8 and 6.1.1.4'

loop_
_geom_angle_atom_site_label_1
_geom_angle_atom_site_label_2
_geom_angle_atom_site_label_3
_geom_angle
_geom_angle_site_symmetry_1
_geom_angle_site_symmetry_3
N1 C1 H1A 109.5 . .
N1 C1 H1B 109.5 . .
H1A C1 H1B 109.5 . .
N1 C1 H1C 109.5 . .
H1A C1 H1C 109.5 . .
H1B C1 H1C 109.5 . .
N2 C2 N1 115.4(2) . .
N2 C2 S1 130.7(2) . .
N1 C2 S1 113.9(2) . .
C4 C3 H3A 109.5 . .
C4 C3 H3B 109.5 . .
H3A C3 H3B 109.5 . .
C4 C3 H3C 109.5 . .
H3A C3 H3C 109.5 . .
H3B C3 H3C 109.5 . .
N3 C4 C5 119.6(2) . .
N3 C4 C3 122.2(2) . .
C5 C4 C3 118.2(2) . .
C10 C5 C6 117.2(2) . .
C10 C5 C4 121.5(2) . .
C6 C5 C4 121.2(2) . .
C7 C6 C5 120.6(2) . .
C7 C6 H6 119.7 . .
C5 C6 H6 119.7 . .
C8 C7 C6 121.0(2) . .
C8 C7 H7 119.5 . .
C6 C7 H7 119.5 . .
C7 C8 C9 119.5(2) . .
C7 C8 H8 120.3 . .
C9 C8 H8 120.3 . .
C10 C9 C8 118.6(2) . .
C10 C9 C12 117.9(2) . .
C8 C9 C12 123.5(2) . .
C5 C10 C9 123.0(2) . .
C5 C10 H10 118.5 . .
C9 C10 H10 118.5 . .
C12 C11 H11A 109.5 . .
C12 C11 H11B 109.5 . .
H11A C11 H11B 109.5 . .
C12 C11 H11C 109.5 . .
H11A C11 H11C 109.5 . .
H11B C11 H11C 109.5 . .
N4 C12 C9 115.9(2) . .
N4 C12 C11 125.1(2) . .
C9 C12 C11 118.9(2) . .
N5 C13 N6 115.9(2) . .
N5 C13 S2 129.79(19) . .
N6 C13 S2 114.3(2) . .
N6 C14 H14A 109.5 . .
N6 C14 H14B 109.5 . .
H14A C14 H14B 109.5 . .
N6 C14 H14C 109.5 . .
H14A C14 H14C 109.5 . .
H14B C14 H14C 109.5 . .
S3 C15 H15A 109.5 . .
S3 C15 H15B 109.5 . .
H15A C15 H15B 109.5 . .
S3 C15 H15C 109.5 . .
H15A C15 H15C 109.5 . .
H15B C15 H15C 109.5 . .
S3 C16 H16A 109.5 . .
S3 C16 H16B 109.5 . .
H16A C16 H16B 109.5 . .
S3 C16 H16C 109.5 . .
H16A C16 H16C 109.5 . .
H16B C16 H16C 109.5 . .
C2 N1 C1 122.7(2) . .
C2 N1 H1N 117(2) . .
C1 N1 H1N 118(2) . .
C2 N2 N3 117.6(2) . .
C4 N3 N2 113.5(2) . .
C4 N3 Cd1 131.03(17) . .
N2 N3 Cd1 114.74(15) . .
C12 N4 N5 115.9(2) . .
C12 N4 Cd1 123.42(17) . 2_656
N5 N4 Cd1 118.61(15) . 2_656
C13 N5 N4 115.8(2) . .
C13 N6 C14 122.8(2) . .
C13 N6 H6N 120(2) . .
C14 N6 H6N 116(2) . .
C2 S1 Cd1 94.61(9) . .
C13 S2 Cd1 95.87(9) . 2_656
O1 S3 C15 105.75(14) . .
O1 S3 C16 106.25(15) . .
C15 S3 C16 97.59(18) . .
N4 Cd1 N3 127.85(7) 2_656 .
N4 Cd1 S1 119.33(5) 2_656 .
N3 Cd1 S1 81.24(5) . .
N4 Cd1 S2 79.46(5) 2_656 2_656
N3 Cd1 S2 125.78(5) . 2_656
S1 Cd1 S2 129.89(3) . 2_656

loop_
_geom_bond_atom_site_label_1
_geom_bond_atom_site_label_2
_geom_bond_distance
_geom_bond_site_symmetry_2
C1 N1 1.454(3) .
C1 H1A 0.98 .
C1 H1B 0.98 .
C1 H1C 0.98 .
C2 N2 1.310(3) .
C2 N1 1.347(3) .
C2 S1 1.755(3) .
C3 C4 1.500(3) .
C3 H3A 0.98 .
C3 H3B 0.98 .
C3 H3C 0.98 .
C4 N3 1.301(3) .
C4 C5 1.479(3) .
C5 C10 1.388(3) .
C5 C6 1.400(3) .
C6 C7 1.389(4) .
C6 H6 0.95 .
C7 C8 1.384(4) .
C7 H7 0.95 .
C8 C9 1.396(3) .
C8 H8 0.95 .
C9 C10 1.390(3) .
C9 C12 1.485(3) .
C10 H10 0.95 .
C11 C12 1.496(3) .
C11 H11A 0.98 .
C11 H11B 0.98 .
C11 H11C 0.98 .
C12 N4 1.293(3) .
C13 N5 1.314(3) .
C13 N6 1.346(3) .
C13 S2 1.763(3) .
C14 N6 1.456(4) .
C14 H14A 0.98 .
C14 H14B 0.98 .
C14 H14C 0.98 .
C15 S3 1.764(3) .
C15 H15A 0.98 .
C15 H15B 0.98 .
C15 H15C 0.98 .
C16 S3 1.777(3) .
C16 H16A 0.98 .
C16 H16B 0.98 .
C16 H16C 0.98 .
N1 H1N 0.77(3) .
N2 N3 1.391(3) .
N3 Cd1 2.320(2) .
N4 N5 1.387(3) .
N4 Cd1 2.298(2) 2_656
N6 H6N 0.81(3) .
S1 Cd1 2.4430(7) .
S2 Cd1 2.4694(7) 2_656
S3 O1 1.500(2) .
Cd1 N4 2.298(2) 2_656
Cd1 S2 2.4694(7) 2_656

loop_
_geom_hbond_atom_site_label_D
_geom_hbond_atom_site_label_H
_geom_hbond_atom_site_label_A
_geom_hbond_distance_DH
_geom_hbond_distance_HA
_geom_hbond_distance_DA
_geom_hbond_angle_DHA
_geom_hbond_site_symmetry_A
N6 H6N O1 0.81(3) 2.30(3) 3.047(3) 154(3) .
N1 H1N O1 0.77(3) 2.22(3) 2.867(3) 142(3) 3

loop_
_geom_torsion_atom_site_label_1
_geom_torsion_atom_site_label_2
_geom_torsion_atom_site_label_3
_geom_torsion_atom_site_label_4
_geom_torsion
_geom_torsion_site_symmetry_1
_geom_torsion_site_symmetry_4
N3 C4 C5 C10 25.5(4) . .
C3 C4 C5 C10 -155.0(2) . .
N3 C4 C5 C6 -157.2(2) . .
C3 C4 C5 C6 22.3(4) . .
C10 C5 C6 C7 -2.8(4) . .
C4 C5 C6 C7 179.8(2) . .
C5 C6 C7 C8 2.0(4) . .
C6 C7 C8 C9 1.1(4) . .
C7 C8 C9 C10 -3.4(4) . .
C7 C8 C9 C12 175.3(2) . .
C6 C5 C10 C9 0.4(4) . .
C4 C5 C10 C9 177.8(2) . .
C8 C9 C10 C5 2.6(4) . .
C12 C9 C10 C5 -176.2(2) . .
C10 C9 C12 N4 45.1(3) . .
C8 C9 C12 N4 -133.6(3) . .
C10 C9 C12 C11 -131.8(3) . .
C8 C9 C12 C11 49.5(4) . .
N2 C2 N1 C1 -6.5(4) . .
S1 C2 N1 C1 172.3(2) . .
N1 C2 N2 N3 -177.2(2) . .
S1 C2 N2 N3 4.3(4) . .
C5 C4 N3 N2 -174.4(2) . .
C3 C4 N3 N2 6.1(3) . .
C5 C4 N3 Cd1 16.3(4) . .
C3 C4 N3 Cd1 -163.18(18) . .
C2 N2 N3 C4 -165.9(2) . .
C2 N2 N3 Cd1 5.2(3) . .
C9 C12 N4 N5 -171.9(2) . .
C11 C12 N4 N5 4.7(4) . .
C9 C12 N4 Cd1 24.6(3) . 2_656
C11 C12 N4 Cd1 -158.72(19) . 2_656
N6 C13 N5 N4 -175.9(2) . .
S2 C13 N5 N4 5.5(4) . .
C12 N4 N5 C13 -172.4(2) . .
Cd1 N4 N5 C13 -8.1(3) 2_656 .
N5 C13 N6 C14 9.5(4) . .
S2 C13 N6 C14 -171.6(2) . .
N2 C2 S1 Cd1 -9.9(3) . .
N1 C2 S1 Cd1 171.53(19) . .
N5 C13 S2 Cd1 -0.3(3) . 2_656
N6 C13 S2 Cd1 -178.98(18) . 2_656
C4 N3 Cd1 N4 -78.7(2) . 2_656
N2 N3 Cd1 N4 112.11(16) . 2_656
C4 N3 Cd1 S1 160.7(2) . .
N2 N3 Cd1 S1 -8.41(15) . .
C4 N3 Cd1 S2 27.2(3) . 2_656
N2 N3 Cd1 S2 -141.95(14) . 2_656
C2 S1 Cd1 N4 -121.11(10) . 2_656
C2 S1 Cd1 N3 7.61(10) . .
C2 S1 Cd1 S2 137.57(9) . 2_656
